data_4518937
loop_
_publ_author_name
'Lu, Wenkui'
'Zhu, Xiaoyu'
'Yang, Liqun'
'Wu, Xiaoyu'
'Xie, Xiaomin'
'Zhang, Zhaoguo'

_publ_section_title
;
 Distinct Catalytic Performance of Dirhodium(II) Complexes with
 ortho-Metalated DPPP in Dehydrosilylation of Styrene Derivatives with
 Alkoxysilanes
;
_journal_issue 16
_journal_name_full 'ACS Catalysis'
_journal_page_first 10190
_journal_page_last 10197
_journal_paper_doi 10.1021/acscatal.1c02129
_journal_volume 11
_journal_year 2021
_chemical_formula_moiety 'C34 H39 O7 P3 Rh2'
_chemical_formula_sum 'C34 H39 O7 P3 Rh2'
_chemical_formula_weight 858.38
_space_group_crystal_system orthorhombic
_space_group_IT_number 62
_space_group_name_Hall '-P 2ac 2n'
_space_group_name_H-M_alt 'P n m a'
_atom_sites_solution_hydrogens geom
_audit_creation_method SHELXL-2018/3
_cell_angle_alpha 90
_cell_angle_beta 90
_cell_angle_gamma 90
_cell_formula_units_Z 4
_cell_length_a 9.8701(2)
_cell_length_b 21.0572(4)
_cell_length_c 16.6273(3)
_cell_measurement_reflns_used 9826
_cell_measurement_temperature 173(2)
_cell_measurement_theta_max 68.26
_cell_measurement_theta_min 3.39
_cell_volume 3455.76(11)
_computing_structure_refinement 'SHELXL-2018/3 (Sheldrick, 2018)'
_computing_structure_solution 'SHELXT 2018/2 (Sheldrick, 2018)'
_diffrn_ambient_temperature 173(2)
_diffrn_measured_fraction_theta_full 1.000
_diffrn_measured_fraction_theta_max 1.000
_diffrn_measurement_device_type 'Bruker D8 VENTURE'
_diffrn_measurement_method '\f and \w scans'
_diffrn_radiation_type CuK\a
_diffrn_radiation_wavelength 1.54178
_diffrn_reflns_av_R_equivalents 0.0556
_diffrn_reflns_av_unetI/netI 0.0252
_diffrn_reflns_Laue_measured_fraction_full 1.000
_diffrn_reflns_Laue_measured_fraction_max 1.000
_diffrn_reflns_limit_h_max 11
_diffrn_reflns_limit_h_min -11
_diffrn_reflns_limit_k_max 25
_diffrn_reflns_limit_k_min -25
_diffrn_reflns_limit_l_max 18
_diffrn_reflns_limit_l_min -20
_diffrn_reflns_number 30667
_diffrn_reflns_point_group_measured_fraction_full 1.000
_diffrn_reflns_point_group_measured_fraction_max 1.000
_diffrn_reflns_theta_full 67.679
_diffrn_reflns_theta_max 68.257
_diffrn_reflns_theta_min 3.387
_exptl_absorpt_coefficient_mu 9.428
_exptl_crystal_colour yellow
_exptl_crystal_density_diffrn 1.650
_exptl_crystal_description block
_exptl_crystal_F_000 1736
_exptl_crystal_size_max 0.220
_exptl_crystal_size_mid 0.200
_exptl_crystal_size_min 0.190
_exptl_transmission_factor_max 0.7531
_exptl_transmission_factor_min 0.3729
_refine_diff_density_max 0.418
_refine_diff_density_min -0.892
_refine_diff_density_rms 0.124
_refine_ls_extinction_method none
_refine_ls_goodness_of_fit_ref 1.106
_refine_ls_hydrogen_treatment constr
_refine_ls_matrix_type full
_refine_ls_number_parameters 220
_refine_ls_number_reflns 3255
_refine_ls_number_restraints 0
_refine_ls_restrained_S_all 1.106
_refine_ls_R_factor_all 0.0284
_refine_ls_R_factor_gt 0.0238
_refine_ls_shift/su_max 0.001
_refine_ls_shift/su_mean 0.000
_refine_ls_structure_factor_coef Fsqd
_refine_ls_weighting_details 'w=1/[\s^2^(Fo^2^)+(0.0283P)^2^+1.9389P] where P=(Fo^2^+2Fc^2^)/3'
_refine_ls_weighting_scheme calc
_refine_ls_wR_factor_gt 0.0559
_refine_ls_wR_factor_ref 0.0576
_reflns_Friedel_coverage 0.000
_reflns_number_gt 2931
_reflns_number_total 3255
_reflns_threshold_expression 'I > 2\s(I)'
_cod_data_source_file cs1c02129_si_002.cif
_cod_data_source_block aa_a
_cod_depositor_comments 'Adding full bibliography for 4518936--4518937.cif.'
_cod_database_code 4518937
_shelx_shelxl_version_number 2018/3
_shelx_space_group_comment
;
The symmetry employed for this shelxl refinement is uniquely defined
by the following loop, which should always be used as a source of
symmetry information in preference to the above space-group names.
They are only intended as comments.
;
_shelx_estimated_absorpt_t_min 0.231
_shelx_estimated_absorpt_t_max 0.267

loop_
_space_group_symop_operation_xyz
'x, y, z'
'-x+1/2, -y, z+1/2'
'-x, y+1/2, -z'
'x+1/2, -y+1/2, -z+1/2'
'-x, -y, -z'
'x-1/2, y, -z-1/2'
'x, -y-1/2, z'
'-x-1/2, y-1/2, z-1/2'

loop_
_atom_site_label
_atom_site_type_symbol
_atom_site_fract_x
_atom_site_fract_y
_atom_site_fract_z
_atom_site_U_iso_or_equiv
_atom_site_adp_type
_atom_site_occupancy
_atom_site_site_symmetry_order
_atom_site_calc_flag
_atom_site_refinement_flags_posn
_atom_site_refinement_flags_adp
_atom_site_refinement_flags_occupancy
_atom_site_disorder_assembly
_atom_site_disorder_group
Rh1 Rh 0.69217(3) 0.250000 0.62239(2) 0.01526(8) Uani 1 2 d S T P . .
C1 C 0.7758(3) 0.39825(11) 0.67975(15) 0.0218(5) Uani 1 1 d . . . . .
O1 O 0.8193(2) 0.250000 0.27164(13) 0.0223(5) Uani 1 2 d S T P . .
P1 P 0.84412(6) 0.32543(3) 0.63431(3) 0.01655(13) Uani 1 1 d . . . . .
Rh2 Rh 0.74112(2) 0.250000 0.46797(2) 0.01414(8) Uani 1 2 d S T P . .
C2 C 0.7934(3) 0.41224(12) 0.76064(16) 0.0270(6) Uani 1 1 d . . . . .
H2 H 0.848802 0.385668 0.793066 0.032 Uiso 1 1 calc R U . . .
O2 O 0.60177(18) 0.19445(8) 0.30549(10) 0.0246(4) Uani 1 1 d . . . . .
P2 P 0.69904(9) 0.250000 0.33522(5) 0.01681(18) Uani 1 2 d S T P . .
O4 O 0.53125(19) 0.18476(9) 0.60662(10) 0.0277(4) Uani 1 1 d . . . . .
C4 C 0.6491(3) 0.50314(13) 0.7479(2) 0.0397(7) Uani 1 1 d . . . . .
H4 H 0.604044 0.538355 0.771594 0.048 Uiso 1 1 calc R U . . .
O3 O 0.5760(2) 0.18035(10) 0.47490(10) 0.0315(5) Uani 1 1 d . . . . .
C3 C 0.7307(3) 0.46483(14) 0.79442(18) 0.0357(7) Uani 1 1 d . . . . .
H3 H 0.743992 0.474425 0.849685 0.043 Uiso 1 1 calc R U . . .
C8 C 1.0716(4) 0.250000 0.6683(2) 0.0245(8) Uani 1 2 d S T P . .
H8A H 1.082708 0.250000 0.609124 0.029 Uiso 1 2 calc R U P . .
H8AB H 1.163137 0.250000 0.692709 0.029 Uiso 1 2 calc R U P . .
C9 C 0.9124(3) 0.35216(11) 0.53864(13) 0.0175(5) Uani 1 1 d . . . . .
C7 C 0.9966(3) 0.31041(12) 0.69376(15) 0.0230(5) Uani 1 1 d . . . . .
H7A H 1.058524 0.347138 0.688420 0.028 Uiso 1 1 calc R U . . .
H7AB H 0.970974 0.306741 0.751149 0.028 Uiso 1 1 calc R U . . .
C6 C 0.6970(3) 0.43819(13) 0.63276(17) 0.0333(7) Uani 1 1 d . . . . .
H6 H 0.686919 0.429845 0.576930 0.040 Uiso 1 1 calc R U . . .
C5 C 0.6325(3) 0.49058(14) 0.6670(2) 0.0411(8) Uani 1 1 d . . . . .
H5 H 0.577436 0.517478 0.634832 0.049 Uiso 1 1 calc R U . . .
C10 C 0.8873(2) 0.31693(11) 0.46772(13) 0.0165(5) Uani 1 1 d . . . . .
C11 C 0.9646(3) 0.33573(12) 0.40019(14) 0.0222(5) Uani 1 1 d . . . . .
H11 H 0.957598 0.311730 0.351990 0.027 Uiso 1 1 calc R U . . .
C12 C 1.0502(3) 0.38779(12) 0.40169(15) 0.0257(6) Uani 1 1 d . . . . .
H12 H 1.099438 0.398859 0.354623 0.031 Uiso 1 1 calc R U . . .
C13 C 1.0655(3) 0.42413(12) 0.47082(15) 0.0241(5) Uani 1 1 d . . . . .
H13 H 1.121038 0.460967 0.470997 0.029 Uiso 1 1 calc R U . . .
C14 C 0.9977(3) 0.40520(11) 0.53900(15) 0.0226(5) Uani 1 1 d . . . . .
H14 H 1.009108 0.428636 0.587349 0.027 Uiso 1 1 calc R U . . .
C15 C 0.5056(3) 0.16760(14) 0.53540(15) 0.0299(6) Uani 1 1 d . . . . .
C16 C 0.3801(4) 0.1286(2) 0.52256(19) 0.0613(12) Uani 1 1 d . . . . .
H16A H 0.357498 0.127956 0.465174 0.092 Uiso 1 1 calc R U . . .
H16B H 0.304786 0.147220 0.552862 0.092 Uiso 1 1 calc R U . . .
H16C H 0.396086 0.085085 0.541274 0.092 Uiso 1 1 calc R U . . .
C17 C 0.6466(3) 0.12986(13) 0.31448(17) 0.0368(7) Uani 1 1 d . . . . .
H17A H 0.572128 0.100932 0.301226 0.055 Uiso 1 1 calc R U . . .
H17B H 0.675338 0.122664 0.370165 0.055 Uiso 1 1 calc R U . . .
H17C H 0.723022 0.121961 0.278178 0.055 Uiso 1 1 calc R U . . .
C18 C 0.7926(4) 0.250000 0.1855(2) 0.0293(9) Uani 1 2 d S T P . .
H18A H 0.862399 0.274896 0.157877 0.044 Uiso 0.5 1 calc R U P . .
H18B H 0.703450 0.268843 0.175263 0.044 Uiso 0.5 1 calc R U P . .
H18C H 0.793924 0.206261 0.165367 0.044 Uiso 0.5 1 calc R U P . .

loop_
_atom_site_aniso_label
_atom_site_aniso_U_11
_atom_site_aniso_U_22
_atom_site_aniso_U_33
_atom_site_aniso_U_23
_atom_site_aniso_U_13
_atom_site_aniso_U_12
Rh1 0.01603(15) 0.02041(13) 0.00933(12) 0.000 0.00002(9) 0.000
C1 0.0246(14) 0.0187(12) 0.0221(13) -0.0034(9) 0.0045(10) -0.0026(10)
O1 0.0158(13) 0.0418(15) 0.0092(11) 0.000 -0.0004(9) 0.000
P1 0.0213(3) 0.0166(3) 0.0117(3) -0.0016(2) -0.0012(2) 0.0008(2)
Rh2 0.01324(14) 0.02026(13) 0.00891(12) 0.000 -0.00035(8) 0.000
C2 0.0333(16) 0.0224(12) 0.0252(14) -0.0051(10) 0.0031(11) -0.0051(11)
O2 0.0233(10) 0.0319(10) 0.0185(9) -0.0024(7) -0.0034(7) -0.0061(8)
P2 0.0151(4) 0.0252(4) 0.0101(4) 0.000 -0.0014(3) 0.000
O4 0.0260(10) 0.0410(11) 0.0160(9) 0.0001(7) 0.0026(7) -0.0141(9)
C4 0.0411(19) 0.0251(14) 0.0529(19) -0.0169(13) 0.0125(15) 0.0018(13)
O3 0.0278(11) 0.0497(12) 0.0171(9) -0.0032(8) 0.0024(8) -0.0188(9)
C3 0.0426(18) 0.0344(16) 0.0302(16) -0.0165(12) 0.0069(13) -0.0053(14)
C8 0.0211(19) 0.0258(19) 0.0266(19) 0.000 -0.0076(15) 0.000
C9 0.0178(13) 0.0187(12) 0.0160(11) 0.0003(8) -0.0017(9) 0.0030(10)
C7 0.0261(14) 0.0223(13) 0.0207(12) -0.0030(9) -0.0097(10) -0.0018(11)
C6 0.0433(19) 0.0290(14) 0.0276(15) -0.0020(11) 0.0023(12) 0.0075(13)
C5 0.045(2) 0.0309(16) 0.0471(19) -0.0030(13) 0.0036(15) 0.0147(14)
C10 0.0150(12) 0.0195(11) 0.0150(11) 0.0017(8) -0.0033(9) 0.0028(9)
C11 0.0214(14) 0.0296(13) 0.0157(12) -0.0007(9) 0.0012(10) -0.0022(11)
C12 0.0225(14) 0.0315(14) 0.0230(13) 0.0066(10) 0.0035(11) -0.0030(11)
C13 0.0232(14) 0.0183(12) 0.0308(14) 0.0027(10) -0.0004(11) -0.0029(10)
C14 0.0258(14) 0.0194(12) 0.0226(12) -0.0018(9) -0.0025(10) 0.0001(11)
C15 0.0272(15) 0.0425(16) 0.0200(13) 0.0009(11) -0.0001(11) -0.0124(13)
C16 0.052(2) 0.104(3) 0.0275(17) -0.0065(17) 0.0027(15) -0.051(2)
C17 0.050(2) 0.0288(15) 0.0320(15) -0.0063(11) -0.0024(14) -0.0088(14)
C18 0.023(2) 0.055(3) 0.0102(17) 0.000 -0.0018(14) 0.000

loop_
_atom_type_symbol
_atom_type_description
_atom_type_scat_dispersion_real
_atom_type_scat_dispersion_imag
_atom_type_scat_source
C C 0.0181 0.0091 'International Tables Vol C Tables 4.2.6.8 and 6.1.1.4'
H H 0.0000 0.0000 'International Tables Vol C Tables 4.2.6.8 and 6.1.1.4'
O O 0.0492 0.0322 'International Tables Vol C Tables 4.2.6.8 and 6.1.1.4'
P P 0.2955 0.4335 'International Tables Vol C Tables 4.2.6.8 and 6.1.1.4'
Rh Rh 0.0927 3.6045 'International Tables Vol C Tables 4.2.6.8 and 6.1.1.4'

loop_
_geom_angle_atom_site_label_1
_geom_angle_atom_site_label_2
_geom_angle_atom_site_label_3
_geom_angle
_geom_angle_site_symmetry_1
_geom_angle_site_symmetry_3
_geom_angle_publ_flag
O4 Rh1 O4 80.96(11) 7_565 . ?
O4 Rh1 P1 173.94(6) 7_565 7_565 ?
O4 Rh1 P1 93.12(6) . 7_565 ?
O4 Rh1 P1 93.11(6) 7_565 . ?
O4 Rh1 P1 173.94(6) . . ?
P1 Rh1 P1 92.78(3) 7_565 . ?
O4 Rh1 Rh2 90.98(5) 7_565 . ?
O4 Rh1 Rh2 90.98(5) . . ?
P1 Rh1 Rh2 87.841(16) 7_565 . ?
P1 Rh1 Rh2 87.842(16) . . ?
C6 C1 C2 119.2(2) . . ?
C6 C1 P1 118.7(2) . . ?
C2 C1 P1 122.0(2) . . ?
C18 O1 P2 121.2(2) . . ?
C9 P1 C7 102.80(12) . . ?
C9 P1 C1 103.75(11) . . ?
C7 P1 C1 102.95(12) . . ?
C9 P1 Rh1 113.51(8) . . ?
C7 P1 Rh1 119.11(8) . . ?
C1 P1 Rh1 112.97(8) . . ?
C10 Rh2 C10 88.67(13) 7_565 . ?
C10 Rh2 O3 93.69(9) 7_565 . ?
C10 Rh2 O3 176.27(8) . . ?
C10 Rh2 O3 176.27(8) 7_565 7_565 ?
C10 Rh2 O3 93.69(9) . 7_565 ?
O3 Rh2 O3 83.81(11) . 7_565 ?
C10 Rh2 P2 97.49(6) 7_565 . ?
C10 Rh2 P2 97.49(6) . . ?
O3 Rh2 P2 85.08(5) . . ?
O3 Rh2 P2 85.08(5) 7_565 . ?
C10 Rh2 Rh1 97.72(6) 7_565 . ?
C10 Rh2 Rh1 97.72(6) . . ?
O3 Rh2 Rh1 79.11(4) . . ?
O3 Rh2 Rh1 79.11(4) 7_565 . ?
P2 Rh2 Rh1 158.68(3) . . ?
C3 C2 C1 120.4(3) . . ?
C17 O2 P2 118.48(17) . . ?
O1 P2 O2 104.12(9) . . ?
O1 P2 O2 104.12(9) . 7_565 ?
O2 P2 O2 94.58(14) . 7_565 ?
O1 P2 Rh2 121.02(9) . . ?
O2 P2 Rh2 114.63(7) . . ?
O2 P2 Rh2 114.63(7) 7_565 . ?
C15 O4 Rh1 116.88(17) . . ?
C3 C4 C5 120.3(3) . . ?
C15 O3 Rh2 126.69(17) . . ?
C4 C3 C2 120.1(3) . . ?
C7 C8 C7 112.3(3) 7_565 . ?
C14 C9 C10 121.9(2) . . ?
C14 C9 P1 117.84(17) . . ?
C10 C9 P1 120.12(18) . . ?
C8 C7 P1 113.10(19) . . ?
C1 C6 C5 120.4(3) . . ?
C4 C5 C6 119.7(3) . . ?
C11 C10 C9 114.8(2) . . ?
C11 C10 Rh2 125.69(17) . . ?
C9 C10 Rh2 119.35(17) . . ?
C12 C11 C10 122.5(2) . . ?
C11 C12 C13 121.1(2) . . ?
C14 C13 C12 118.0(2) . . ?
C13 C14 C9 121.4(2) . . ?
O3 C15 O4 125.5(3) . . ?
O3 C15 C16 117.5(2) . . ?
O4 C15 C16 117.1(2) . . ?

loop_
_geom_bond_atom_site_label_1
_geom_bond_atom_site_label_2
_geom_bond_distance
_geom_bond_site_symmetry_2
_geom_bond_publ_flag
Rh1 O4 2.1162(18) 7_565 ?
Rh1 O4 2.1163(18) . ?
Rh1 P1 2.1935(6) 7_565 ?
Rh1 P1 2.1935(6) . ?
Rh1 Rh2 2.6126(3) . ?
C1 C6 1.386(4) . ?
C1 C2 1.388(4) . ?
C1 P1 1.838(2) . ?
O1 C18 1.457(4) . ?
O1 P2 1.590(2) . ?
P1 C9 1.817(2) . ?
P1 C7 1.828(2) . ?
Rh2 C10 2.017(2) 7_565 ?
Rh2 C10 2.017(2) . ?
Rh2 O3 2.1958(18) . ?
Rh2 O3 2.1958(18) 7_565 ?
Rh2 P2 2.2460(8) . ?
C2 C3 1.388(4) . ?
O2 C17 1.438(3) . ?
O2 P2 1.5919(17) . ?
O4 C15 1.264(3) . ?
C4 C3 1.377(5) . ?
C4 C5 1.381(5) . ?
O3 C15 1.252(3) . ?
C8 C7 1.532(3) 7_565 ?
C8 C7 1.532(3) . ?
C9 C14 1.398(4) . ?
C9 C10 1.415(3) . ?
C6 C5 1.395(4) . ?
C10 C11 1.414(3) . ?
C11 C12 1.384(4) . ?
C12 C13 1.389(4) . ?
C13 C14 1.375(3) . ?
C15 C16 1.502(4) . ?

loop_
_geom_torsion_atom_site_label_1
_geom_torsion_atom_site_label_2
_geom_torsion_atom_site_label_3
_geom_torsion_atom_site_label_4
_geom_torsion
_geom_torsion_site_symmetry_1
_geom_torsion_site_symmetry_2
_geom_torsion_site_symmetry_3
_geom_torsion_site_symmetry_4
_geom_torsion_publ_flag
C6 C1 P1 C9 46.4(2) . . . . ?
C2 C1 P1 C9 -137.8(2) . . . . ?
C6 C1 P1 C7 153.3(2) . . . . ?
C2 C1 P1 C7 -30.9(2) . . . . ?
C6 C1 P1 Rh1 -76.9(2) . . . . ?
C2 C1 P1 Rh1 98.9(2) . . . . ?
C6 C1 C2 C3 1.4(4) . . . . ?
P1 C1 C2 C3 -174.4(2) . . . . ?
C18 O1 P2 O2 49.26(7) . . . . ?
C18 O1 P2 O2 -49.26(7) . . . 7_565 ?
C18 O1 P2 Rh2 180.000(0) . . . . ?
C17 O2 P2 O1 71.02(19) . . . . ?
C17 O2 P2 O2 176.83(15) . . . 7_565 ?
C17 O2 P2 Rh2 -63.40(19) . . . . ?
C5 C4 C3 C2 -1.9(5) . . . . ?
C1 C2 C3 C4 0.7(4) . . . . ?
C7 P1 C9 C14 -57.5(2) . . . . ?
C1 P1 C9 C14 49.5(2) . . . . ?
Rh1 P1 C9 C14 172.48(17) . . . . ?
C7 P1 C9 C10 117.8(2) . . . . ?
C1 P1 C9 C10 -135.2(2) . . . . ?
Rh1 P1 C9 C10 -12.2(2) . . . . ?
C7 C8 C7 P1 -72.6(3) 7_565 . . . ?
C9 P1 C7 C8 -73.7(2) . . . . ?
C1 P1 C7 C8 178.7(2) . . . . ?
Rh1 P1 C7 C8 52.8(2) . . . . ?
C2 C1 C6 C5 -2.2(4) . . . . ?
P1 C1 C6 C5 173.7(2) . . . . ?
C3 C4 C5 C6 1.1(5) . . . . ?
C1 C6 C5 C4 1.0(5) . . . . ?
C14 C9 C10 C11 5.9(3) . . . . ?
P1 C9 C10 C11 -169.26(18) . . . . ?
C14 C9 C10 Rh2 -170.36(19) . . . . ?
P1 C9 C10 Rh2 14.5(3) . . . . ?
C9 C10 C11 C12 -5.0(4) . . . . ?
Rh2 C10 C11 C12 170.99(19) . . . . ?
C10 C11 C12 C13 0.7(4) . . . . ?
C11 C12 C13 C14 2.9(4) . . . . ?
C12 C13 C14 C9 -2.0(4) . . . . ?
C10 C9 C14 C13 -2.6(4) . . . . ?
P1 C9 C14 C13 172.6(2) . . . . ?
Rh2 O3 C15 O4 -12.5(5) . . . . ?
Rh2 O3 C15 C16 167.6(3) . . . . ?
Rh1 O4 C15 O3 8.3(4) . . . . ?
Rh1 O4 C15 C16 -171.8(3) . . . . ?
